data_4319441
loop_
_publ_author_name
'Gabriele Wagner'
'Tatyana B. Pakhomova'
'Nadezhda A. Bokach'
'Jo\~ao J. R. Fra\'usto da Silva'
'Jose Vicente'
'Armando J. L. Pombeiro'
'Vadim Yu. Kukushkin'

_publ_section_title
;
 Reduction of (imine)Pt(IV) to (imine)Pt(II) Complexes with
 Carbonyl-Stabilized Phosphorus Ylides
;
_journal_name_full 'Inorganic Chemistry'
_journal_page_first 1683
_journal_page_last 1689
_journal_paper_doi 10.1021/ic000769c
_journal_volume 40
_journal_year 2001
_chemical_formula_sum 'C23 H23 Cl3 N O2 P Pt'
_chemical_formula_weight 677.9
_space_group_IT_number 33
_symmetry_cell_setting orthorhombic
_symmetry_Int_Tables_number 33
_symmetry_space_group_name_Hall 'P 2c -2n'
_symmetry_space_group_name_H-M 'P n a 21'
_atom_sites_solution_hydrogens geom
_atom_sites_solution_secondary difmap
_cell_angle_alpha 90.
_cell_angle_beta 90.
_cell_angle_gamma 90.
_cell_formula_units_Z 4
_cell_length_a 19.661(7)
_cell_length_b 12.486(4)
_cell_length_c 10.149(3)
_cell_measurement_radiation MoK\a
_cell_measurement_reflns_used 24
_cell_measurement_temperature 293
_cell_measurement_theta_max 17
_cell_measurement_theta_min 12
_cell_measurement_wavelength .71069
_cell_volume 2491.5(14)
_computing_molecular_graphics 'CSD (Axelrud al.)'
_computing_publication_material
;
(Axelrud,Grin,Zavalii,Pecharsky, Fundamensky, CSD-universal program 
pakage for single crystal and/or powder structure data treatment.
Collected Abstracts, 12 European Crystallographic Meeting, 
Moscow, Aug 1989, USSR Academy of Sciences, Moscow, 1989; p. 155)
;
_computing_structure_refinement 'CSD (Axelrud al.)'
_computing_structure_solution 'CSD (Axelrud al.)'
_diffrn_ambient_temperature 293
_diffrn_measurement_device 'Syntex P21'
_diffrn_measurement_method omega-scan
_diffrn_radiation_detector 'scintillation counter'
_diffrn_radiation_monochromator graphite
_diffrn_radiation_source 'sealed tube'
_diffrn_radiation_type MoK\a
_diffrn_radiation_wavelength .71069
_diffrn_reflns_limit_h_max 0
_diffrn_reflns_limit_h_min 10
_diffrn_reflns_limit_k_max 7
_diffrn_reflns_limit_k_min -7
_diffrn_reflns_limit_l_max 6
_diffrn_reflns_limit_l_min -6
_diffrn_reflns_theta_max 18
_diffrn_reflns_theta_min 10
_diffrn_standards_decay_% 2
_diffrn_standards_interval_count 49
_diffrn_standards_number 1
_exptl_absorpt_coefficient_mu 6.33
_exptl_absorpt_correction_type DIFABS
_exptl_crystal_colour yellow
_exptl_crystal_density_diffrn 1.807
_exptl_crystal_density_method 'not measured'
_exptl_crystal_F_000 1312
_exptl_crystal_size_max 0.3
_exptl_crystal_size_mid 0.2
_exptl_crystal_size_min 0.1
_refine_ls_extinction_method none
_refine_ls_goodness_of_fit_obs 2.840
_refine_ls_hydrogen_treatment Biso
_refine_ls_matrix_type full
_refine_ls_number_parameters 372
_refine_ls_number_reflns 1377
_refine_ls_R_factor_obs 0.0379
_refine_ls_shift/esd_max '0.02_refine_ls_shift/esd_mean 0.005'
_refine_ls_structure_factor_coef F
_refine_ls_weighting_details W=1.0/sig(F)^2+0.0008(Fobs)^2
_refine_ls_weighting_scheme calc
_refine_ls_wR_factor_obs 0.0410
_reflns_limit_h_max 26
_reflns_limit_h_min -26
_reflns_limit_k_max 17
_reflns_limit_k_min 0
_reflns_limit_l_max 13
_reflns_limit_l_min 0
_reflns_number_observed 1401
_reflns_number_total 1491
_reflns_observed_criterion ' F >4.0 sigma(F) '
_cod_data_source_file ic000769c_2.cif
_cod_data_source_block 765
_cod_depositor_comments
;
The following automatic conversions were performed:

'_refine_ls_matrix_type' value 'Full' changed to 'full' according to
the built-in table from CIF Core dictionary named 'cif_core.dic'
version 2.4.1 from 2010-06-29.

'_atom_site_thermal_displace_type'
value 'bani' changed to 'Bani' according to the built-in table from
CIF Core dictionary named 'cif_core.dic' version 2.4.1 from
2010-06-29 (31 time).

'_atom_site_thermal_displace_type' value
'biso' changed to 'Biso' according to the built-in table from CIF
Core dictionary named 'cif_core.dic' version 2.4.1 from 2010-06-29
(23 times).

Automatic conversion script
Id: cif_fix_values 1646 2011-03-28 12:23:43Z adriana 

The following automatic conversions were performed:

'_refine_ls_weighting_scheme' value 'W=1.0/sig(F)^2+0.0008(Fobs)^2'
was changed to 'calc'. New tag '_refine_ls_weighting_details' was
created. The value of the new tag was set to
'W=1.0/sig(F)^2+0.0008(Fobs)^2'.

Automatic conversion script
Id: cif_fix_values 3143 2015-03-26 13:38:13Z robertas 
;
_cod_original_cell_volume 2492(3)
_cod_original_formula_sum H23C23NO2PCl3Pt
_cod_database_code 4319441

loop_
_symmetry_equiv_pos_as_xyz
+x,+y,+z
-x,-y,1/2+z
1/2+x,1/2-y,+z
1/2-x,1/2+y,1/2+z

loop_
_atom_site_aniso_label
_atom_site_aniso_B_11
_atom_site_aniso_B_22
_atom_site_aniso_B_33
_atom_site_aniso_B_12
_atom_site_aniso_B_13
_atom_site_aniso_B_23
Pt 3.20(2) 3.88(3) 3.51(3) .21(3) -.63(6) -.83(7)
Cl1 5.7(2) 4.0(2) 5.2(3) .4(2) -1.2(5) -.1(6)
Cl2 5.2(2) 4.1(2) 7.5(4) -.5(2) 1.2(6) -1.5(6)
Cl3 4.6(2) 5.5(3) 5.2(3) -.3(3) 1.2(2) -1.0(3)
P 3.2(2) 2.8(2) 2.3(2) -.3(2) .0(2) -.2(2)
C8 5.5(13) 4.9(12) 3.9(13) 1.8(10) -1.8(13) 1.4(12)
C6 3.7(7) 1.9(6) 2.0(8) -.2(5) -1.0(12) .8(11)
C5 6.0(10) 5.7(11) 4.4(20) -.6(9) -.6(12) 2.1(12)
C20 9.9(14) 3.0(8) 4.6(8) 1.4(9) -2.4(8) -.9(5)
O2 6.3(7) 3.5(6) 7.4(9) 1.0(7) 1.2(7) 2.3(8)
C19 4.7(11) 3.9(11) 7.3(17) -.6(9) -1.9(12) -.7(11)
O1 3.8(6) 3.6(7) 7.0(9) -.7(5) -.4(6) -.0(7)
C7 4.7(9) 2.5(8) 1.3(7) -.1(7) .3(7) -.3(6)
C17 2.9(7) 3.9(9) 5.0(11) .7(9) -.5(8) 1.0(10)
C3 2.8(7) 4.5(10) 2.3(8) .5(7) -.8(7) -1.0(8)
C18 3.4(6) 2.5(8) 2.0(9) -.2(6) -.9(6) -1.1(6)
C16 5.0(10) 5.1(12) 2.8(10) 1.8(9) 1.5(9) 1.5(9)
C23 2.8(7) 3.8(9) 3.7(11) -.9(7) .8(8) .0(8)
C10 3.1(8) 4.2(10) 5.5(12) -.0(8) .7(9) .3(10)
C15 8.7(16) 4.4(12) 3.1(11) -1.6(11) .6(12) -1.8(10)
C1 9.9(19) 4.9(12) 4.0(11) 2.0(16) -3.8(14) -1.7(11)
C12 4.0(8) 3.5(9) 2.4(8) .2(7) 1.1(7) .2(7)
C13 2.1(7) 5.8(13) 6.9(15) -.7(7) -.2(8) 4.0(11)
C14 4.4(9) 5.7(13) 4.5(11) -1.3(9) -1.3(9) 1.7(10)
C4 4.5(8) 2.4(7) 1.7(8) .7(7) .7(7) -.3(6)
N 2.6(6) 6.0(9) 6.4(10) .1(8) -1.0(7) -.4(11)
C22 4.3(9) 4.4(11) 4.5(12) .1(8) 1.3(9) -1.3(10)
C21 2.3(7) 5.4(11) 4.5(12) -.9(7) -1.7(7) -.1(10)
C11 5.0(8) 3.2(8) 4.9(21) 2.2(7) .7(11) 1.7(11)
C9 5.3(10) 6.0(12) 2.0(9) -.5(10) .0(8) -.4(9)
C2 6.5(12) 8.1(15) 2.2(8) 1.3(13) -.5(9) .2(11)

loop_
_atom_site_label
_atom_site_fract_x
_atom_site_fract_y
_atom_site_fract_z
_atom_site_B_iso_or_equiv
_atom_site_thermal_displace_type
Pt .45352(3) .27947(6) .17560(2) 3.53(2) Bani
Cl1 .4570(3) .4659(4) .174(2) 5.01(13) Bani
Cl2 .4545(3) .0956(4) .174(2) 5.6(2) Bani
Cl3 .3829(3) .2801(5) .3513(6) 5.1(2) Bani
P .6813(3) .4683(5) .3460(6) 2.79(13) Bani
C8 .6889(14) .467(2) -.049(3) 4.8(7) Bani
C6 .7034(7) .4414(11) .186(4) 2.6(4) Bani
C5 .5866(11) .832(2) .205(3) 5.3(8) Bani
C20 .7866(13) .594(2) .6483(15) 4.3(6) Bani
O2 .5777(8) .7249(12) .258(2) 5.7(4) Bani
C19 .7317(12) .560(2) .574(3) 5.3(8) Bani
O1 .6861(6) .6952(10) .263(2) 4.8(4) Bani
C17 .7034(8) .281(2) .488(2) 3.9(5) Bani
C7 .6696(10) .4871(14) .074(2) 2.8(5) Bani
C3 .6115(8) .562(2) .347(2) 3.2(5) Bani
C18 .7507(10) .5183(14) .448(2) 2.6(4) Bani
C16 .6848(11) .179(2) .531(2) 4.3(6) Bani
C23 .8168(9) .515(2) .411(2) 3.4(5) Bani
C10 .7794(10) .349(2) .023(2) 4.3(6) Bani
C15 .6198(14) .140(2) .502(2) 5.4(8) Bani
C1 .548(2) .279(2) -.068(2) 6.6(8) Bani
C12 .6560(9) .345(2) .415(2) 3.3(5) Bani
C13 .5901(9) .306(2) .402(3) 4.9(7) Bani
C14 .5723(10) .202(2) .447(2) 4.8(6) Bani
C4 .6336(9) .6682(14) .285(2) 2.9(4) Bani
N .5132(7) .280(2) .022(2) 5.0(5) Bani
C22 .8670(10) .547(2) .489(2) 4.4(6) Bani
C21 .8512(9) .592(2) .612(2) 4.1(6) Bani
C11 .7601(10) .3722(15) .156(4) 4.4(8) Bani
C9 .7429(12) .400(2) -.075(2) 4.4(6) Bani
C2 .5857(12) .270(2) -.191(2) 5.6(7) Bani
H1 .62752 .53590 .09617 3.80(13) Biso
H2 .66115 .50356 -.12282 4.87(13) Biso
H3 .75796 .38702 -.17040 4.66(13) Biso
H4 .81755 .29545 .00650 4.40(13) Biso
H5 .78495 .33723 .23498 3.93(13) Biso
H6 .68278 .56608 .60325 4.84(13) Biso
H7 .77146 .61834 .73982 3.46(13) Biso
H8 .88768 .62759 .67323 4.23(13) Biso
H9 .91820 .53452 .46507 4.70(13) Biso
H10 .82813 .48494 .31961 3.37(13) Biso
H11 .74914 .31052 .51778 3.94(13) Biso
H12 .71778 .13418 .58594 4.30(13) Biso
H13 .60884 .06001 .52301 5.19(13) Biso
H14 .52339 .17859 .44282 5.01(13) Biso
H15 .55426 .34605 .35571 4.16(13) Biso
H16 .55639 .28492 -.27052 7.68(13) Biso
H17 .62442 .32349 -.19134 7.69(13) Biso
H18 .60588 .19626 -.20124 7.68(13) Biso
H19 .59502 .57489 .43912 3.11(13) Biso
H20 .57143 .53069 .29468 3.10(13) Biso
H21 .61355 .83230 .12109 5.12(13) Biso
H22 .54234 .86967 .18997 5.10(13) Biso
H23 .61369 .87852 .27160 5.13(13) Biso

loop_
_atom_type_symbol
_atom_type_number_in_cell
_atom_type_description
_atom_type_scat_dispersion_real
_atom_type_scat_dispersion_imag
_atom_type_scat_source
'h ' 92 'Hydrogen ' .0000 .0000 'Int. Tab. C, 4.2.6.8, 6.1.1.4'
'c ' 80 'Carbon  ' .0020 .0020 'Int. Tab. C, 4.2.6.8, 6.1.1.4'
'n ' 4 'Nitrogen ' .004 .003 'Int. Tab. C, 4.2.6.8, 6.1.1.4'
'o ' 8 'Oxygen ' .0900 .0950 'Int. Tab. C, 4.2.6.8, 6.1.1.4'
'cl ' 12 'Chlorine ' .1320 .1590 'Int. Tab. C, 4.2.6.8, 6.1.1.4'
'p ' 4 'Phosphorus ' .0900 .0950 'Int. Tab. C, 4.2.6.8, 6.1.1.4'
'pt ' 4 'Platinum ' -2.352 8.388 'Int. Tab. C, 4.2.6.8, 6.1.1.4'

loop_
_geom_angle_atom_site_label_1
_geom_angle_atom_site_label_2
_geom_angle_atom_site_label_3
_geom_angle
_geom_angle_site_symmetry_1
_geom_angle_site_symmetry_2
_geom_angle_site_symmetry_3
_geom_angle_publ_flag
Cl1 Pt Cl2 177.7(5) . . . yes
Cl1 Pt Cl3 91.1(3) . . . yes
Cl1 Pt N 88.4(6) . . . yes
Cl2 Pt Cl3 90.9(4) . . . yes
Cl2 Pt N 89.7(6) . . . yes
Cl3 Pt N 178.9(6) . . . yes
C6 P C3 108.9(11) . . . yes
C6 P C18 114.4(11) . . . yes
C6 P C12 106.0(11) . . . yes
C3 P C18 110.3(9) . . . yes
C3 P C12 110.3(10) . . . yes
C18 P C12 106.7(10) . . . yes
C9 C8 C7 121.3(24) . . . yes
C9 C8 H2 122.06 . . . yes
C7 C8 H2 116.61 . . . yes
P C6 C11 120.7(20) . . . yes
P C6 C7 123.7(19) . . . yes
C11 C6 C7 115.6(22) . . . yes
O2 C5 H21 112.05 . . . yes
O2 C5 H22 112.47 . . . yes
O2 C5 H23 109.56 . . . yes
H21 C5 H22 109.38 . . . yes
H21 C5 H23 106.34 . . . yes
H22 C5 H23 106.72 . . . yes
C19 C20 C21 126.0(21) . . . yes
C19 C20 H7 111.11 . . . yes
C21 C20 H7 122.83 . . . yes
C5 O2 C4 117.7(17) . . . yes
C20 C19 C18 113.3(20) . . . yes
C20 C19 H6 123.88 . . . yes
C18 C19 H6 122.78 . . . yes
C16 C17 C12 119.9(19) . . . yes
C8 C7 C6 122.3(21) . . . yes
C8 C7 H1 122.40 . . . yes
C6 C7 H1 115.24 . . . yes
C16 C17 H11 118.03 . . . yes
C12 C17 H11 121.85 . . . yes
P C3 C4 110.1(13) . . . yes
P C3 H19 110.92 . . . yes
P C3 H20 109.99 . . . yes
C4 C3 H19 109.25 . . . yes
C4 C3 H20 109.36 . . . yes
H19 C3 H20 107.13 . . . yes
P C18 C19 115.8(16) . . . yes
P C18 C23 123.8(16) . . . yes
C19 C18 C23 120.4(19) . . . yes
C17 C16 C15 119.7(21) . . . yes
C17 C16 H12 120.46 . . . yes
C15 C16 H12 119.82 . . . yes
C18 C23 C22 123.1(20) . . . yes
C18 C23 H10 117.76 . . . yes
C22 C23 H10 119.16 . . . yes
C11 C10 C9 116.6(21) . . . yes
C11 C10 H4 119.20 . . . yes
C9 C10 H4 124.16 . . . yes
C16 C15 C14 121.3(23) . . . yes
C16 C15 H13 118.94 . . . yes
C14 C15 H13 119.70 . . . yes
N C1 C2 172.6(28) . . . yes
P C12 C17 120.4(15) . . . yes
P C12 C13 122.3(16) . . . yes
C17 C12 C13 117.3(19) . . . yes
C12 C13 C14 121.5(20) . . . yes
C12 C13 H15 122.10 . . . yes
C14 C13 H15 116.17 . . . yes
C15 C14 C13 119.4(22) . . . yes
C15 C14 H14 120.96 . . . yes
C13 C14 H14 119.38 . . . yes
O2 C4 O1 124.5(18) . . . yes
O2 C4 C3 108.1(15) . . . yes
O1 C4 C3 127.3(18) . . . yes
Pt N C1 178.5(20) . . . yes
C23 C22 C21 119.0(20) . . . yes
C23 C22 H9 122.32 . . . yes
C21 C22 H9 118.47 . . . yes
C20 C21 C22 118.1(20) . . . yes
C20 C21 H8 118.54 . . . yes
C22 C21 H8 123.26 . . . yes
C6 C11 C10 121.5(23) . . . yes
C6 C11 H5 117.26 . . . yes
C10 C11 H5 121.13 . . . yes
C8 C9 C10 122.5(22) . . . yes
C8 C9 H3 120.38 . . . yes
C10 C9 H3 117.15 . . . yes
C1 C2 H16 112.50 . . . yes
C1 C2 H17 109.26 . . . yes
C1 C2 H18 110.97 . . . yes
H16 C2 H17 107.57 . . . yes
H16 C2 H18 108.50 . . . yes
H17 C2 H18 107.88 . . . yes

loop_
_geom_bond_atom_site_label_1
_geom_bond_atom_site_label_2
_geom_bond_distance
_geom_bond_site_symmetry_1
_geom_bond_site_symmetry_2
_geom_bond_publ_flag
Pt Cl1 2.329(7) . . yes
Pt Cl2 2.296(7) . . yes
Pt Cl3 2.260(8) . . yes
Pt N 1.95(2) . . yes
P C6 1.71(4) . . yes
P C3 1.80(2) . . yes
P C18 1.82(2) . . yes
P C12 1.76(2) . . yes
C8 C19 1.38(4) . . yes
C8 C7 1.33(3) . . yes
C8 H2 1.036 . . yes
C6 C11 1.44(3) . . yes
C6 C7 1.43(4) . . yes
C5 O2 1.46(3) . . yes
C5 H21 1.003 . . yes
C5 H22 .998 . . yes
C5 H23 1.037 . . yes
C20 C19 1.39(3) . . yes
C20 C21 1.32(3) . . yes
C20 H7 1.021 . . yes
O2 C4 1.34(2) . . yes
C19 C18 1.43(3) . . yes
C19 H6 1.009 . . yes
O1 C4 1.11(2) . . yes
C7 H1 1.052 . . yes
C17 C16 1.39(3) . . yes
C17 C12 1.44(3) . . yes
C17 H11 1.017 . . yes
C3 C4 1.54(3) . . yes
C3 H19 1.007 . . yes
C3 H20 1.024 . . yes
C18 C23 1.35(3) . . yes
C16 C20 1.40(4) . . yes
C16 H12 1.023 . . yes
C23 C22 1.32(3) . . yes
C23 H10 1.028 . . yes
C10 C11 1.43(4) . . yes
C10 C9 1.39(3) . . yes
C10 H4 1.018 . . yes
C15 C14 1.34(3) . . yes
C15 H13 1.041 . . yes
C1 N 1.14(3) . . yes
C1 C2 1.45(3) . . yes
C12 C13 1.39(3) . . yes
C13 C14 1.42(3) . . yes
C13 H15 .986 . . yes
C14 H14 1.006 . . yes
C22 C21 1.40(3) . . yes
C22 H9 1.047 . . yes
C21 H8 1.051 . . yes
C11 H5 1.033 . . yes
C9 H3 1.024 . . yes
C2 H16 1.008 . . yes
C2 H17 1.016 . . yes
C2 H18 1.004 . . yes
